data_7057151
loop_
_publ_author_name
'Lan, Tian-Xiang'
'Gao, Wei-Song'
'Chen, Chang-Neng'
'Wang, Hui-Sheng'
'Wang, Mei'
'Fan, Yu-hua'

_publ_section_title
;
 Two tetranuclear 3d--4f heterometal complexes Mn2Ln2 (Ln = Dy, Gd):
 synthesis, structure, magnetism, and electrocatalytic reactivity for
 water oxidation
;
_journal_issue 8
_journal_name_full 'New Journal of Chemistry'
_journal_page_first 5798
_journal_paper_doi 10.1039/C8NJ00149A
_journal_volume 42
_journal_year 2018
_chemical_formula_sum 'C40 H52 Dy2 Mn2 N5 O24'
_chemical_formula_weight 1421.74
_space_group_crystal_system monoclinic
_space_group_IT_number 15
_space_group_name_Hall '-C 2yc'
_space_group_name_H-M_alt 'C 1 2/c 1'
_symmetry_space_group_name_Hall '-C 2yc'
_symmetry_space_group_name_H-M 'C 1 2/c 1'
_atom_sites_solution_hydrogens geom
_audit_creation_method SHELXL-2014/7
_audit_update_record
;
2017-10-17 deposited with the CCDC.
2018-03-09 downloaded from the CCDC.
;
_cell_angle_alpha 90
_cell_angle_beta 101.134(11)
_cell_angle_gamma 90
_cell_formula_units_Z 4
_cell_length_a 11.469(7)
_cell_length_b 21.210(12)
_cell_length_c 21.144(12)
_cell_measurement_reflns_used 5571
_cell_measurement_temperature 173(2)
_cell_measurement_theta_max 27.50
_cell_measurement_theta_min 2.59
_cell_volume 5047(5)
_computing_cell_refinement 'Siemens SMART & SAINT'
_computing_data_collection 'Siemens SMART'
_computing_data_reduction 'Siemens XPREP'
_computing_molecular_graphics 'Bruker SHELXTL'
_computing_publication_material 'Bruker SHELXTL'
_computing_structure_refinement 'S'Siemens SHELXTL'
_computing_structure_solution 'Siemens SHELXTL'
_diffrn_ambient_temperature 173(2)
_diffrn_measured_fraction_theta_full 0.991
_diffrn_measured_fraction_theta_max 0.988
_diffrn_measurement_device_type 'Bruker P4'
_diffrn_measurement_method '\w scans'
_diffrn_radiation_type MoK\a
_diffrn_radiation_wavelength 0.71073
_diffrn_reflns_av_R_equivalents 0.0681
_diffrn_reflns_av_unetI/netI 0.0683
_diffrn_reflns_Laue_measured_fraction_full 0.991
_diffrn_reflns_Laue_measured_fraction_max 0.988
_diffrn_reflns_limit_h_max 14
_diffrn_reflns_limit_h_min -14
_diffrn_reflns_limit_k_max 27
_diffrn_reflns_limit_k_min -26
_diffrn_reflns_limit_l_max 27
_diffrn_reflns_limit_l_min -27
_diffrn_reflns_number 19039
_diffrn_reflns_point_group_measured_fraction_full 0.991
_diffrn_reflns_point_group_measured_fraction_max 0.988
_diffrn_reflns_theta_full 25.242
_diffrn_reflns_theta_max 27.505
_diffrn_reflns_theta_min 2.585
_exptl_absorpt_coefficient_mu 3.504
_exptl_absorpt_correction_T_max 1.0000
_exptl_absorpt_correction_T_min .4253
_exptl_absorpt_correction_type empirical
_exptl_absorpt_process_details 'SADABS (Sheldrick, 1996)'
_exptl_crystal_colour red
_exptl_crystal_density_diffrn 1.871
_exptl_crystal_description prism
_exptl_crystal_F_000 2804
_exptl_crystal_size_max .30
_exptl_crystal_size_mid .20
_exptl_crystal_size_min .20
_refine_diff_density_max 2.165
_refine_diff_density_min -1.560
_refine_diff_density_rms 0.169
_refine_ls_extinction_method none
_refine_ls_goodness_of_fit_ref 1.091
_refine_ls_hydrogen_treatment constr
_refine_ls_matrix_type full
_refine_ls_number_parameters 330
_refine_ls_number_reflns 5745
_refine_ls_number_restraints 3
_refine_ls_restrained_S_all 1.091
_refine_ls_R_factor_gt 0.0620
_refine_ls_shift/su_max 0.000
_refine_ls_shift/su_mean 0.000
_refine_ls_structure_factor_coef Fsqd
_refine_ls_weighting_details 'w=1/[\s^2^(Fo^2^)+(0.0638P)^2^+26.2512P] where P=(Fo^2^+2Fc^2^)/3'
_refine_ls_weighting_scheme calc
_refine_ls_wR_factor_gt 0.1428
_refine_ls_wR_factor_ref 0.1580
_reflns_Friedel_coverage 0.000
_reflns_number_gt 4550
_reflns_number_total 5745
_reflns_threshold_expression 'I > 2\s(I)'
_cod_data_source_file c8nj00149a2.cif
_cod_data_source_block w
_cod_depositor_comments 'Adding full bibliography for 7057151--7057152.cif.'
_cod_database_code 7057151
_shelx_shelxl_version_number 2014/7
_shelx_space_group_comment
;
The symmetry employed for this shelxl refinement is uniquely defined
by the following loop, which should always be used as a source of
symmetry information in preference to the above space-group names.
They are only intended as comments.
;
_refine_ls_r_factor_ref 0.0798

loop_
_space_group_symop_operation_xyz
'x, y, z'
'-x, y, -z+1/2'
'x+1/2, y+1/2, z'
'-x+1/2, y+1/2, -z+1/2'
'-x, -y, -z'
'x, -y, z-1/2'
'-x+1/2, -y+1/2, -z'
'x+1/2, -y+1/2, z-1/2'

loop_
_atom_site_label
_atom_site_type_symbol
_atom_site_fract_x
_atom_site_fract_y
_atom_site_fract_z
_atom_site_U_iso_or_equiv
_atom_site_adp_type
_atom_site_occupancy
_atom_site_site_symmetry_order
_atom_site_calc_flag
_atom_site_refinement_flags_posn
_atom_site_refinement_flags_adp
_atom_site_refinement_flags_occupancy
Dy1 Dy 0.57701(3) 0.32193(2) -0.09539(2) 0.03800(14) Uani 1 1 d . . .
Mn1 Mn 0.5000 0.26239(7) -0.2500 0.0378(3) Uani 1 2 d S T P
Mn2 Mn 0.5000 0.41597(7) -0.2500 0.0379(3) Uani 1 2 d S T P
O1 O 0.6323(5) 0.3016(3) 0.0195(3) 0.0520(13) Uani 1 1 d . . .
O2 O 0.4341(5) 0.2673(2) -0.1723(3) 0.0456(12) Uani 1 1 d . . .
O3 O 0.6732(5) 0.2220(2) -0.1076(2) 0.0446(12) Uani 1 1 d . . .
O4 O 0.6147(6) 0.1911(3) -0.2093(3) 0.0633(17) Uani 1 1 d . . .
O5 O 0.6127(4) 0.3347(2) -0.2034(2) 0.0372(11) Uani 1 1 d . . .
O6 O 0.5000 0.5242(4) -0.2500 0.065(2) Uani 1 2 d S T P
O7 O 0.7898(5) 0.3412(3) -0.0629(3) 0.0607(15) Uani 1 1 d . . .
O8 O 0.6781(6) 0.4232(3) -0.0585(3) 0.0634(16) Uani 1 1 d . . .
O9 O 0.4522(5) 0.4051(2) -0.1542(2) 0.0445(12) Uani 1 1 d . . .
O10 O 0.4273(5) 0.3889(3) -0.0562(3) 0.0547(15) Uani 1 1 d . . .
O11 O 0.9164(11) -0.0462(4) 0.0654(5) 0.131(4) Uani 1 1 d . . .
O12 O 0.527(3) 0.2880(13) 0.2971(12) 0.173(11) Uiso 0.5 1 d D . P
O13 O 0.439(4) 0.2871(18) 0.280(2) 0.124(14) Uiso 0.25 1 d D . P
O14 O 0.453(2) 0.2104(13) 0.2070(13) 0.155(9) Uiso 0.5 1 d D . P
O15 O 0.5000 0.198(4) 0.2500 0.32(5) Uiso 0.5 2 d S . P
N1 N 0.4467(6) 0.2459(3) -0.0490(3) 0.0442(15) Uani 1 1 d . . .
N2 N 0.6810(6) 0.4524(3) -0.2165(3) 0.0453(15) Uani 1 1 d . . .
N3 N 0.5000 0.2499(11) 0.2500 0.124(6) Uiso 1 2 d DS . P
C1 C 0.5459(8) 0.2807(5) 0.0548(4) 0.059(2) Uani 1 1 d . . .
H1A H 0.5055 0.3176 0.0695 0.071 Uiso 1 1 calc R U .
H1B H 0.5858 0.2571 0.0934 0.071 Uiso 1 1 calc R U .
C2 C 0.4571(7) 0.2396(4) 0.0147(4) 0.053(2) Uani 1 1 d . . .
C3 C 0.3859(10) 0.1991(5) 0.0429(5) 0.072(3) Uani 1 1 d . . .
H3A H 0.3937 0.1959 0.0884 0.086 Uiso 1 1 calc R U .
C4 C 0.3043(9) 0.1644(5) 0.0015(6) 0.074(3) Uani 1 1 d . . .
H4A H 0.2546 0.1357 0.0184 0.089 Uiso 1 1 calc R U .
C5 C 0.2928(9) 0.1702(4) -0.0638(6) 0.064(3) Uani 1 1 d . . .
H5A H 0.2358 0.1459 -0.0922 0.077 Uiso 1 1 calc R U .
C6 C 0.3664(7) 0.2128(4) -0.0881(4) 0.053(2) Uani 1 1 d . . .
C7 C 0.3595(10) 0.2199(5) -0.1583(5) 0.074(3) Uani 1 1 d . . .
H7A H 0.3816 0.1795 -0.1763 0.089 Uiso 1 1 calc R U .
H7B H 0.2767 0.2298 -0.1791 0.089 Uiso 1 1 calc R U .
C8 C 0.6629(8) 0.1820(4) -0.1531(4) 0.050(2) Uani 1 1 d . . .
C9 C 0.7191(13) 0.1199(5) -0.1366(6) 0.109(5) Uani 1 1 d . . .
H9A H 0.7541 0.1188 -0.0905 0.164 Uiso 1 1 calc R U .
H9B H 0.6591 0.0867 -0.1466 0.164 Uiso 1 1 calc R U .
H9C H 0.7815 0.1132 -0.1617 0.164 Uiso 1 1 calc R U .
C10 C 0.7310(7) 0.3429(4) -0.2147(4) 0.0491(19) Uani 1 1 d . . .
H10A H 0.7344 0.3289 -0.2590 0.059 Uiso 1 1 calc R U .
H10B H 0.7866 0.3165 -0.1841 0.059 Uiso 1 1 calc R U .
C11 C 0.7682(7) 0.4100(4) -0.2067(4) 0.0492(18) Uani 1 1 d . . .
C12 C 0.8870(9) 0.4272(5) -0.1922(5) 0.069(3) Uani 1 1 d . . .
H12A H 0.9488 0.3967 -0.1851 0.083 Uiso 1 1 calc R U .
C13 C 0.9104(11) 0.4914(6) -0.1887(6) 0.091(4) Uani 1 1 d . . .
H13A H 0.9906 0.5052 -0.1784 0.109 Uiso 1 1 calc R U .
C14 C 0.8218(10) 0.5353(5) -0.1996(6) 0.080(3) Uani 1 1 d . . .
H14A H 0.8393 0.5791 -0.1984 0.096 Uiso 1 1 calc R U .
C15 C 0.7061(8) 0.5140(4) -0.2123(4) 0.058(2) Uani 1 1 d . . .
C16 C 0.6028(9) 0.5598(4) -0.2254(5) 0.068(3) Uani 1 1 d . . .
H16A H 0.5939 0.5814 -0.1851 0.081 Uiso 1 1 calc R U .
H16B H 0.6163 0.5920 -0.2571 0.081 Uiso 1 1 calc R U .
C17 C 0.7792(8) 0.3966(5) -0.0493(4) 0.060(2) Uani 1 1 d . . .
C18 C 0.8833(10) 0.4345(6) -0.0206(6) 0.100(4) Uani 1 1 d . . .
H18A H 0.8579 0.4775 -0.0130 0.150 Uiso 1 1 calc R U .
H18B H 0.9219 0.4157 0.0205 0.150 Uiso 1 1 calc R U .
H18C H 0.9396 0.4357 -0.0500 0.150 Uiso 1 1 calc R U .
C19 C 0.4003(8) 0.4183(4) -0.1085(4) 0.052(2) Uani 1 1 d . . .
C20 C 0.3044(13) 0.4665(6) -0.1188(6) 0.119(6) Uani 1 1 d . . .
H20A H 0.3130 0.4935 -0.1552 0.179 Uiso 1 1 calc R U .
H20B H 0.3102 0.4923 -0.0798 0.179 Uiso 1 1 calc R U .
H20C H 0.2269 0.4455 -0.1280 0.179 Uiso 1 1 calc R U .

loop_
_atom_site_aniso_label
_atom_site_aniso_U_11
_atom_site_aniso_U_22
_atom_site_aniso_U_33
_atom_site_aniso_U_23
_atom_site_aniso_U_13
_atom_site_aniso_U_12
Dy1 0.0429(2) 0.0339(2) 0.0372(2) 0.00163(13) 0.00762(17) 0.00337(13)
Mn1 0.0482(8) 0.0280(7) 0.0350(8) 0.000 0.0027(7) 0.000
Mn2 0.0486(8) 0.0267(7) 0.0400(8) 0.000 0.0124(7) 0.000
O1 0.047(3) 0.069(4) 0.040(3) 0.012(3) 0.007(3) 0.005(3)
O2 0.050(3) 0.036(3) 0.048(3) 0.001(2) 0.004(3) -0.008(2)
O3 0.051(3) 0.041(3) 0.039(3) 0.000(2) 0.001(2) 0.011(2)
O4 0.095(5) 0.049(4) 0.041(3) -0.001(3) 0.001(3) 0.018(3)
O5 0.037(2) 0.036(3) 0.039(3) 0.005(2) 0.009(2) 0.0015(19)
O6 0.087(6) 0.031(4) 0.068(6) 0.000 -0.006(5) 0.000
O7 0.051(3) 0.061(4) 0.069(4) -0.008(3) 0.008(3) -0.005(3)
O8 0.067(4) 0.042(3) 0.079(4) -0.012(3) 0.008(3) -0.003(3)
O9 0.051(3) 0.040(3) 0.043(3) 0.005(2) 0.011(2) 0.014(2)
O10 0.068(4) 0.050(3) 0.053(3) 0.013(3) 0.029(3) 0.016(3)
O11 0.234(12) 0.071(6) 0.095(6) -0.006(5) 0.047(7) 0.016(7)
N1 0.048(3) 0.039(3) 0.048(4) 0.009(3) 0.015(3) 0.007(3)
N2 0.058(4) 0.036(3) 0.042(3) 0.000(3) 0.009(3) -0.010(3)
C1 0.067(5) 0.074(6) 0.037(4) 0.005(4) 0.011(4) 0.007(5)
C2 0.052(4) 0.041(4) 0.069(6) 0.009(4) 0.024(4) 0.011(3)
C3 0.079(7) 0.075(7) 0.071(7) 0.011(6) 0.037(6) 0.003(6)
C4 0.070(6) 0.069(7) 0.094(8) 0.017(6) 0.039(6) -0.010(5)
C5 0.062(6) 0.052(5) 0.083(7) 0.007(5) 0.026(5) -0.006(4)
C6 0.054(5) 0.043(5) 0.062(5) 0.005(4) 0.015(4) -0.003(4)
C7 0.093(7) 0.064(6) 0.068(6) -0.004(5) 0.020(6) -0.037(5)
C8 0.062(5) 0.039(4) 0.045(5) 0.003(3) 0.003(4) 0.013(3)
C9 0.180(14) 0.051(6) 0.075(7) -0.010(5) -0.027(8) 0.052(7)
C10 0.044(4) 0.046(4) 0.062(5) -0.002(4) 0.021(4) 0.000(3)
C11 0.053(4) 0.052(5) 0.045(4) -0.007(4) 0.013(4) -0.010(4)
C12 0.061(5) 0.067(6) 0.079(7) -0.010(5) 0.015(5) -0.021(5)
C13 0.071(7) 0.095(9) 0.107(10) -0.016(7) 0.017(7) -0.040(7)
C14 0.086(8) 0.060(7) 0.094(8) -0.010(6) 0.015(7) -0.036(6)
C15 0.079(6) 0.043(5) 0.058(5) -0.009(4) 0.030(5) -0.016(4)
C16 0.096(7) 0.036(5) 0.076(6) -0.012(4) 0.029(6) -0.012(5)
C17 0.057(5) 0.068(6) 0.056(5) -0.008(5) 0.012(4) -0.017(5)
C18 0.084(8) 0.108(10) 0.106(9) -0.045(8) 0.018(7) -0.045(7)
C19 0.067(5) 0.043(5) 0.051(5) 0.010(4) 0.027(4) 0.017(4)
C20 0.170(13) 0.111(10) 0.097(9) 0.046(8) 0.073(9) 0.109(10)

loop_
_atom_type_symbol
_atom_type_description
_atom_type_scat_dispersion_real
_atom_type_scat_dispersion_imag
_atom_type_scat_source
C C 0.0033 0.0016 'International Tables Vol C Tables 4.2.6.8 and 6.1.1.4'
H H 0.0000 0.0000 'International Tables Vol C Tables 4.2.6.8 and 6.1.1.4'
N N 0.0061 0.0033 'International Tables Vol C Tables 4.2.6.8 and 6.1.1.4'
O O 0.0106 0.0060 'International Tables Vol C Tables 4.2.6.8 and 6.1.1.4'
Mn Mn 0.3368 0.7283 'International Tables Vol C Tables 4.2.6.8 and 6.1.1.4'
Dy Dy -0.1892 4.4098 'International Tables Vol C Tables 4.2.6.8 and 6.1.1.4'

loop_
_geom_angle_atom_site_label_1
_geom_angle_atom_site_label_2
_geom_angle_atom_site_label_3
_geom_angle
_geom_angle_site_symmetry_1
_geom_angle_site_symmetry_3
O2 Dy1 O5 68.15(17) . .
O2 Dy1 O3 76.64(18) . .
O5 Dy1 O3 80.45(16) . .
O2 Dy1 O1 127.64(19) . .
O5 Dy1 O1 155.24(18) . .
O3 Dy1 O1 85.12(19) . .
O2 Dy1 O7 142.7(2) . .
O5 Dy1 O7 84.5(2) . .
O3 Dy1 O7 74.1(2) . .
O1 Dy1 O7 72.2(2) . .
O2 Dy1 O9 75.29(18) . .
O5 Dy1 O9 68.17(16) . .
O3 Dy1 O9 143.81(17) . .
O1 Dy1 O9 130.46(18) . .
O7 Dy1 O9 118.4(2) . .
O2 Dy1 O10 94.4(2) . .
O5 Dy1 O10 120.30(17) . .
O3 Dy1 O10 152.96(18) . .
O1 Dy1 O10 80.35(19) . .
O7 Dy1 O10 121.8(2) . .
O9 Dy1 O10 52.13(17) . .
O2 Dy1 O8 148.4(2) . .
O5 Dy1 O8 92.60(19) . .
O3 Dy1 O8 126.3(2) . .
O1 Dy1 O8 79.9(2) . .
O7 Dy1 O8 52.3(2) . .
O9 Dy1 O8 74.3(2) . .
O10 Dy1 O8 73.3(2) . .
O2 Dy1 N1 64.6(2) . .
O5 Dy1 N1 131.4(2) . .
O3 Dy1 N1 78.39(18) . .
O1 Dy1 N1 63.7(2) . .
O7 Dy1 N1 129.3(2) . .
O9 Dy1 N1 108.97(19) . .
O10 Dy1 N1 74.7(2) . .
O8 Dy1 N1 134.7(2) . .
O2 Dy1 C17 157.3(2) . .
O5 Dy1 C17 89.2(2) . .
O3 Dy1 C17 99.6(3) . .
O1 Dy1 C17 73.5(2) . .
O7 Dy1 C17 25.5(2) . .
O9 Dy1 C17 97.6(3) . .
O10 Dy1 C17 98.0(3) . .
O8 Dy1 C17 26.8(2) . .
N1 Dy1 C17 137.2(2) . .
O2 Dy1 C19 84.3(2) . .
O5 Dy1 C19 94.28(19) . .
O3 Dy1 C19 160.8(2) . .
O1 Dy1 C19 105.5(2) . .
O7 Dy1 C19 124.1(2) . .
O9 Dy1 C19 26.12(19) . .
O10 Dy1 C19 26.01(19) . .
O8 Dy1 C19 72.0(2) . .
N1 Dy1 C19 91.8(2) . .
C17 Dy1 C19 98.8(3) . .
O2 Dy1 Mn1 32.64(12) . .
O5 Dy1 Mn1 37.33(12) . .
O3 Dy1 Mn1 67.59(12) . .
O1 Dy1 Mn1 148.34(15) . .
O7 Dy1 Mn1 112.77(15) . .
O9 Dy1 Mn1 76.45(13) . .
O10 Dy1 Mn1 117.14(14) . .
O8 Dy1 Mn1 128.98(16) . .
N1 Dy1 Mn1 94.11(16) . .
C17 Dy1 Mn1 125.08(18) . .
C19 Dy1 Mn1 97.06(18) . .
O2 Mn1 O2 173.9(3) 2_654 .
O2 Mn1 O4 90.4(2) 2_654 2_654
O2 Mn1 O4 94.0(2) . 2_654
O2 Mn1 O4 94.0(2) 2_654 .
O2 Mn1 O4 90.4(2) . .
O4 Mn1 O4 86.7(4) 2_654 .
O2 Mn1 O5 93.0(2) 2_654 .
O2 Mn1 O5 82.5(2) . .
O4 Mn1 O5 176.6(2) 2_654 .
O4 Mn1 O5 93.1(2) . .
O2 Mn1 O5 82.5(2) 2_654 2_654
O2 Mn1 O5 93.0(2) . 2_654
O4 Mn1 O5 93.1(2) 2_654 2_654
O4 Mn1 O5 176.6(2) . 2_654
O5 Mn1 O5 87.4(3) . 2_654
O2 Mn1 Dy1 41.36(15) 2_654 2_654
O2 Mn1 Dy1 135.36(16) . 2_654
O4 Mn1 Dy1 81.28(17) 2_654 2_654
O4 Mn1 Dy1 133.08(17) . 2_654
O5 Mn1 Dy1 101.34(14) . 2_654
O5 Mn1 Dy1 43.54(13) 2_654 2_654
O2 Mn1 Dy1 135.36(16) 2_654 .
O2 Mn1 Dy1 41.36(15) . .
O4 Mn1 Dy1 133.08(17) 2_654 .
O4 Mn1 Dy1 81.28(17) . .
O5 Mn1 Dy1 43.54(13) . .
O5 Mn1 Dy1 101.34(14) 2_654 .
Dy1 Mn1 Dy1 137.14(6) 2_654 .
N2 Mn2 N2 138.9(3) 2_654 .
N2 Mn2 O9 97.3(2) 2_654 2_654
N2 Mn2 O9 86.9(2) . 2_654
N2 Mn2 O9 86.9(2) 2_654 .
N2 Mn2 O9 97.3(2) . .
O9 Mn2 O9 168.0(3) 2_654 .
N2 Mn2 O5 146.3(2) 2_654 .
N2 Mn2 O5 72.7(2) . .
O9 Mn2 O5 95.62(19) 2_654 .
O9 Mn2 O5 75.12(17) . .
N2 Mn2 O5 72.7(2) 2_654 2_654
N2 Mn2 O5 146.3(2) . 2_654
O9 Mn2 O5 75.11(17) 2_654 2_654
O9 Mn2 O5 95.62(19) . 2_654
O5 Mn2 O5 80.8(3) . 2_654
N2 Mn2 O6 69.46(17) 2_654 .
N2 Mn2 O6 69.46(17) . .
O9 Mn2 O6 95.99(13) 2_654 .
O9 Mn2 O6 95.99(13) . .
O5 Mn2 O6 139.59(13) . .
O5 Mn2 O6 139.59(13) 2_654 .
C1 O1 Dy1 120.5(5) . .
C7 O2 Mn1 120.0(5) . .
C7 O2 Dy1 125.4(5) . .
Mn1 O2 Dy1 106.0(2) . .
C8 O3 Dy1 133.3(5) . .
C8 O4 Mn1 130.4(5) . .
C10 O5 Mn1 121.4(4) . .
C10 O5 Mn2 108.4(4) . .
Mn1 O5 Mn2 95.9(2) . .
C10 O5 Dy1 120.8(5) . .
Mn1 O5 Dy1 99.13(18) . .
Mn2 O5 Dy1 108.13(19) . .
C16 O6 C16 115.4(10) 2_654 .
C16 O6 Mn2 122.3(5) 2_654 .
C16 O6 Mn2 122.3(5) . .
C17 O7 Dy1 95.1(5) . .
C17 O8 Dy1 91.1(5) . .
C19 O9 Mn2 156.5(5) . .
C19 O9 Dy1 94.9(5) . .
Mn2 O9 Dy1 108.42(19) . .
C19 O10 Dy1 93.4(4) . .
O13 O12 N3 68.5(18) . .
O13 O12 O14 96(3) . 2_655
N3 O12 O14 49.3(11) . 2_655
O13 O12 O13 93(3) . 2_655
N3 O12 O13 47.8(14) . 2_655
O14 O12 O13 83(2) 2_655 2_655
O12 O13 N3 65.6(17) . .
O12 O13 O12 87(3) . 2_655
N3 O13 O12 46.5(13) . 2_655
O15 O14 N3 56(5) . .
O15 O14 O12 104(5) . 2_655
N3 O14 O12 49.1(11) . 2_655
O14 O15 O14 150(10) . 2_655
O14 O15 N3 75(6) . .
O14 O15 N3 75(6) 2_655 .
C6 N1 C2 119.6(7) . .
C6 N1 Dy1 119.6(5) . .
C2 N1 Dy1 120.8(5) . .
C11 N2 C15 120.2(7) . .
C11 N2 Mn2 116.6(5) . .
C15 N2 Mn2 122.8(6) . .
O15 N3 O12 129.4(16) . .
O15 N3 O12 129.4(16) . 2_655
O12 N3 O12 101(3) . 2_655
O15 N3 O14 49.0(17) . .
O12 N3 O14 168(2) . .
O12 N3 O14 81.6(18) 2_655 .
O15 N3 O14 49.0(17) . 2_655
O12 N3 O14 81.6(18) . 2_655
O12 N3 O14 168(2) 2_655 2_655
O14 N3 O14 98(3) . 2_655
O15 N3 O13 127(2) . .
O12 N3 O13 46(2) . .
O12 N3 O13 86(2) 2_655 .
O14 N3 O13 124(3) . .
O14 N3 O13 104(2) 2_655 .
O15 N3 O13 127(2) . 2_655
O12 N3 O13 86(2) . 2_655
O12 N3 O13 46(2) 2_655 2_655
O14 N3 O13 104(2) . 2_655
O14 N3 O13 124(3) 2_655 2_655
O13 N3 O13 105(4) . 2_655
O1 C1 C2 110.9(7) . .
N1 C2 C3 123.2(9) . .
N1 C2 C1 115.9(7) . .
C3 C2 C1 120.8(9) . .
C4 C3 C2 116.2(10) . .
C5 C4 C3 121.3(9) . .
C4 C5 C6 118.8(10) . .
N1 C6 C5 120.9(9) . .
N1 C6 C7 118.0(7) . .
C5 C6 C7 121.1(9) . .
O2 C7 C6 111.9(8) . .
O4 C8 O3 125.9(7) . .
O4 C8 C9 117.8(8) . .
O3 C8 C9 116.3(8) . .
O5 C10 C11 110.9(6) . .
N2 C11 C12 122.3(8) . .
N2 C11 C10 116.0(7) . .
C12 C11 C10 121.6(8) . .
C11 C12 C13 116.2(10) . .
C14 C13 C12 122.0(10) . .
C13 C14 C15 117.8(10) . .
N2 C15 C14 121.4(10) . .
N2 C15 C16 117.6(8) . .
C14 C15 C16 121.0(9) . .
O6 C16 C15 107.0(7) . .
O7 C17 O8 121.4(8) . .
O7 C17 C18 120.9(10) . .
O8 C17 C18 117.6(10) . .
O7 C17 Dy1 59.4(5) . .
O8 C17 Dy1 62.1(4) . .
C18 C17 Dy1 175.9(8) . .
O10 C19 O9 119.5(7) . .
O10 C19 C20 121.3(7) . .
O9 C19 C20 119.1(8) . .
O10 C19 Dy1 60.6(4) . .
O9 C19 Dy1 58.9(4) . .
C20 C19 Dy1 176.6(9) . .

loop_
_geom_bond_atom_site_label_1
_geom_bond_atom_site_label_2
_geom_bond_distance
_geom_bond_site_symmetry_2
Dy1 O2 2.376(5) .
Dy1 O5 2.412(5) .
Dy1 O3 2.425(5) .
Dy1 O1 2.428(6) .
Dy1 O7 2.439(6) .
Dy1 O9 2.453(5) .
Dy1 O10 2.490(5) .
Dy1 O8 2.494(6) .
Dy1 N1 2.521(6) .
Dy1 C17 2.822(9) .
Dy1 C19 2.853(8) .
Dy1 Mn1 3.4564(19) .
Mn1 O2 1.939(5) 2_654
Mn1 O2 1.939(5) .
Mn1 O4 2.078(6) 2_654
Mn1 O4 2.078(6) .
Mn1 O5 2.123(5) .
Mn1 O5 2.123(5) 2_654
Mn1 Dy1 3.4563(19) 2_654
Mn2 N2 2.200(6) 2_654
Mn2 N2 2.200(6) .
Mn2 O9 2.210(5) 2_654
Mn2 O9 2.210(5) .
Mn2 O5 2.262(5) .
Mn2 O5 2.262(5) 2_654
Mn2 O6 2.296(8) .
O1 C1 1.422(10) .
O2 C7 1.388(10) .
O3 C8 1.273(9) .
O4 C8 1.225(10) .
O5 C10 1.433(8) .
O6 C16 1.412(10) 2_654
O6 C16 1.412(10) .
O7 C17 1.220(11) .
O8 C17 1.271(11) .
O9 C19 1.261(9) .
O10 C19 1.254(9) .
O12 O13 1.00(4) .
O12 N3 1.274(17) .
O12 O14 1.67(3) 2_655
O12 O13 1.75(4) 2_655
O13 N3 1.302(19) .
O13 O12 1.75(4) 2_655
O14 O15 1.00(4) .
O14 N3 1.278(18) .
O14 O12 1.67(3) 2_655
O15 O14 1.00(4) 2_655
O15 N3 1.10(9) .
N1 C6 1.316(11) .
N1 C2 1.337(11) .
N2 C11 1.330(10) .
N2 C15 1.338(10) .
N3 O12 1.274(17) 2_655
N3 O14 1.278(18) 2_655
N3 O13 1.302(19) 2_655
C1 C2 1.478(13) .
C2 C3 1.396(12) .
C3 C4 1.367(15) .
C4 C5 1.367(15) .
C5 C6 1.399(12) .
C6 C7 1.478(12) .
C8 C9 1.477(12) .
C10 C11 1.487(11) .
C11 C12 1.386(12) .
C12 C13 1.387(14) .
C13 C14 1.366(16) .
C14 C15 1.378(13) .
C15 C16 1.516(13) .
C17 C18 1.470(13) .
C19 C20 1.487(12) .
